data_7123065
loop_
_publ_author_name
'Diaz, Carlos'
'Ebrahimi, Tannaz'
'Mehrkhodavandi, Parisa'

_publ_section_title
;
 Cationic indium complexes for the copolymerization of functionalized
 epoxides with cyclic ethers and lactide
;
_journal_name_full 'Chemical Communications'
_journal_paper_doi 10.1039/C8CC08858F
_journal_year 2019
_chemical_formula_moiety 'C44 H68 In N2 O4, B F4, C4 H8 O'
_chemical_formula_sum 'C48 H76 B F4 In N2 O5'
_chemical_formula_weight 962.73
_space_group_crystal_system triclinic
_space_group_IT_number 2
_space_group_name_Hall '-P 1'
_space_group_name_H-M_alt 'P -1'
_symmetry_space_group_name_Hall '-P 1'
_symmetry_space_group_name_H-M 'P -1'
_atom_sites_solution_hydrogens geom
_atom_sites_solution_primary dual
_audit_creation_date 2018-10-29
_audit_creation_method
;
Olex2 1.2
(compiled 2018.05.29 svn.r3508 for OlexSys, GUI svn.r5506)
;
_audit_update_record
;
2018-11-05 deposited with the CCDC.    2019-02-21 downloaded from the CCDC.
;
_cell_angle_alpha 78.475(5)
_cell_angle_beta 85.242(5)
_cell_angle_gamma 82.119(5)
_cell_formula_units_Z 2
_cell_length_a 9.2636(12)
_cell_length_b 15.978(2)
_cell_length_c 16.814(2)
_cell_measurement_reflns_used 4716
_cell_measurement_temperature 100(2)
_cell_measurement_theta_max 23.38
_cell_measurement_theta_min 2.62
_cell_volume 2411.5(5)
_computing_cell_refinement 'SAINT V8.38A (?, 2016)'
_computing_data_reduction 'SAINT V8.38A (?, 2016)'
_computing_molecular_graphics 'Olex2 (Dolomanov et al., 2009)'
_computing_publication_material 'Olex2 (Dolomanov et al., 2009)'
_computing_structure_refinement 'XL (Sheldrick, 2008)'
_computing_structure_solution 'XT (Sheldrick, 2015)'
_diffrn_ambient_temperature 100(2)
_diffrn_detector 'Bruker APEX2 area detector'
_diffrn_detector_area_resol_mean 7.9
_diffrn_detector_type 'CCD area detector'
_diffrn_measured_fraction_theta_full 0.956
_diffrn_measured_fraction_theta_max 0.956
_diffrn_measurement_device 'Bruker-Nonius Kappa diffractometer'
_diffrn_measurement_device_type 'Bruker APEX-II CCD'
_diffrn_measurement_method '\f and \w scans'
_diffrn_radiation_monochromator 'mirror optics'
_diffrn_radiation_probe x-ray
_diffrn_radiation_type MoK\a
_diffrn_radiation_wavelength 0.71073
_diffrn_reflns_av_R_equivalents 0.0528
_diffrn_reflns_av_unetI/netI 0.0928
_diffrn_reflns_Laue_measured_fraction_full 0.956
_diffrn_reflns_Laue_measured_fraction_max 0.956
_diffrn_reflns_limit_h_max 10
_diffrn_reflns_limit_h_min -9
_diffrn_reflns_limit_k_max 17
_diffrn_reflns_limit_k_min -13
_diffrn_reflns_limit_l_max 18
_diffrn_reflns_limit_l_min -16
_diffrn_reflns_number 15110
_diffrn_reflns_point_group_measured_fraction_full 0.956
_diffrn_reflns_point_group_measured_fraction_max 0.956
_diffrn_reflns_theta_full 23.591
_diffrn_reflns_theta_max 23.591
_diffrn_reflns_theta_min 1.967
_diffrn_source 'sealed X-ray tube'
_diffrn_source_type 'Incoatec I\ms'
_diffrn_standards_number 0
_exptl_absorpt_coefficient_mu 0.551
_exptl_absorpt_correction_T_max 0.970
_exptl_absorpt_correction_T_min 0.917
_exptl_absorpt_correction_type multi-scan
_exptl_absorpt_process_details
'SADABS-2016/2 (Bruker,2016/2) was used for absorption correction. wR2(int) was 0.0844 before and 0.0504 after correction. The Ratio of minimum to maximum transmission is 0.9454. The \l/2 correction factor is Not present.'
_exptl_crystal_colour colourless
_exptl_crystal_colour_primary colourless
_exptl_crystal_density_diffrn 1.326
_exptl_crystal_description CUBE
_exptl_crystal_F_000 1016
_exptl_crystal_size_max 0.16
_exptl_crystal_size_mid 0.1
_exptl_crystal_size_min 0.055
_refine_diff_density_max 0.607
_refine_diff_density_min -0.440
_refine_diff_density_rms 0.093
_refine_ls_extinction_method none
_refine_ls_goodness_of_fit_ref 1.002
_refine_ls_hydrogen_treatment constr
_refine_ls_matrix_type full
_refine_ls_number_parameters 636
_refine_ls_number_reflns 6891
_refine_ls_number_restraints 432
_refine_ls_restrained_S_all 0.999
_refine_ls_R_factor_all 0.0866
_refine_ls_R_factor_gt 0.0563
_refine_ls_shift/su_max 0.006
_refine_ls_shift/su_mean 0.000
_refine_ls_structure_factor_coef Fsqd
_refine_ls_weighting_details 'w=1/[\s^2^(Fo^2^)+(0.0757P)^2^] where P=(Fo^2^+2Fc^2^)/3'
_refine_ls_weighting_scheme calc
_refine_ls_wR_factor_gt 0.1280
_refine_ls_wR_factor_ref 0.1430
_reflns_Friedel_coverage 0.000
_reflns_number_gt 4963
_reflns_number_total 6891
_reflns_threshold_expression 'I > 2\s(I)'
_cod_data_source_file c8cc08858f2.cif
_cod_data_source_block pm191
_cod_database_code 7123065
_shelx_shelxl_version_number 2017/1
_shelx_space_group_comment
;
The symmetry employed for this shelxl refinement is uniquely defined
by the following loop, which should always be used as a source of
symmetry information in preference to the above space-group names.
They are only intended as comments.
;
_shelx_estimated_absorpt_t_max 0.970
_shelx_estimated_absorpt_t_min 0.917
_olex2_refinement_description
;
1. Fixed Uiso
 At 1.2 times of:
  All C(H) groups, All C(H,H) groups
 At 1.5 times of:
  All C(H,H,H) groups
2. Restrained distances
 C47A-C48A
 1.5 with sigma of 0.01
 O3-C37 \\sim O3-C40 \\sim O4-C41 \\sim O4-C41A \\sim O4-C44 \\sim O4-C44A
 with sigma of 0.01
 C38-C37 \\sim C39-C38 \\sim C40-C39 \\sim C42-C41 \\sim C42A-C41A \\sim
C44-C43 \\sim C44A-C43A ~
 C43A-C42A \\sim C43-C42
 with sigma of 0.01
 O5A-C48A \\sim O5A-C45A \\sim O3-C37
 with sigma of 0.01
 C46A-C45A \\sim C47A-C46A \\sim C38-C37
 with sigma of 0.01
3. Uiso/Uaniso restraints and constraints
C41A \\sim C42A \\sim C43A \\sim C44A \\sim C41 \\sim C42 \\sim C43 \\sim C44:
within 2A with sigma of 0.04 and sigma for terminal atoms of 0.08
O5 \\sim O5A \\sim C45A \\sim C46A \\sim C47A \\sim C48A \\sim C45 \\sim C46
\\sim C47 \\sim C48: within 2A with sigma of 0.04 and sigma for terminal atoms
of 0.08
4. Rigid body (RIGU) restrains
 C41A, C42A, C43A, C44A, C41, C42, C43, C44
 with sigma for 1-2 distances of 0.004 and sigma for 1-3 distances of 0.004
 O5, O5A, C45A, C46A, C47A, C48A, C45, C46, C47, C48
 with sigma for 1-2 distances of 0.004 and sigma for 1-3 distances of 0.004
5. Others
 Sof(C41A)=Sof(H41A)=Sof(H41B)=Sof(C42A)=Sof(H42A)=Sof(H42B)=Sof(C43A)=
 Sof(H43A)=Sof(H43B)=Sof(C44A)=Sof(H44A)=Sof(H44B)=1-FVAR(1)
 Sof(C41)=Sof(H41C)=Sof(H41D)=Sof(C42)=Sof(H42C)=Sof(H42D)=Sof(C43)=Sof(H43C)=
 Sof(H43D)=Sof(C44)=Sof(H44C)=Sof(H44D)=FVAR(1)
 Sof(O5A)=Sof(C45A)=Sof(H3)=Sof(H4)=Sof(C46A)=Sof(H5)=Sof(H7)=Sof(C47A)=
 Sof(H9)=Sof(H10)=Sof(C48A)=Sof(H48A)=Sof(H48B)=1-FVAR(2)
 Sof(O5)=Sof(C45)=Sof(H45A)=Sof(H45B)=Sof(C46)=Sof(H46A)=Sof(H46B)=Sof(C47)=
 Sof(H47A)=Sof(H47B)=Sof(C48)=Sof(H48C)=Sof(H48D)=FVAR(2)
6.a Free rotating group:
 O5(C45,C46,C47,C48)
6.b Ternary CH refined with riding coordinates:
 C16(H16), C21(H21)
6.c Secondary CH2 refined with riding coordinates:
 C17(H17A,H17B), C18(H18A,H18B), C19(H19A,H19B), C20(H20A,H20B), C37(H37A,
 H37B), C38(H38A,H38B), C39(H39A,H39B), C40(H40A,H40B), C41A(H41A,H41B),
 C42A(H42A,H42B), C43A(H43A,H43B), C44A(H44A,H44B), C45(H45A,H45B), C46(H46A,
 H46B), C47(H47A,H47B), C48(H48C,H48D), C45A(H3,H4), C46A(H5,H7), C47A(H9,H10),
 C48A(H48A,H48B), C41(H41C,H41D), C42(H42C,H42D), C43(H43C,H43D), C44(H44C,H44D)
6.d Aromatic/amide H refined with riding coordinates:
 C6(H6), C8(H8), C15(H15), C29(H29), C31(H31), C36(H36)
6.e Idealised Me refined as rotating group:
 C1(H1A,H1B,H1C), C2(H2A,H2B,H2C), C4(H4A,H4B,H4C), C11(H11A,H11B,H11C),
 C12(H12A,H12B,H12C), C14(H14A,H14B,H14C), C22(H22A,H22B,H22C), C23(H23A,H23B,
 H23C), C24(H24A,H24B,H24C), C32(H32A,H32B,H32C), C34(H34A,H34B,H34C), C35(H35A,
 H35B,H35C)
;
_olex2_diffrn_ambient_temperature_device Kryoflex
_olex2_submission_special_instructions 'No special instructions were received'

loop_
_space_group_symop_operation_xyz
'x, y, z'
'-x, -y, -z'

loop_
_atom_site_label
_atom_site_type_symbol
_atom_site_fract_x
_atom_site_fract_y
_atom_site_fract_z
_atom_site_U_iso_or_equiv
_atom_site_adp_type
_atom_site_occupancy
_atom_site_site_symmetry_order
_atom_site_calc_flag
_atom_site_refinement_flags_posn
_atom_site_refinement_flags_adp
_atom_site_refinement_flags_occupancy
_atom_site_disorder_assembly
_atom_site_disorder_group
In1 In 0.45250(4) 0.25276(3) 0.71189(3) 0.02927(18) Uani 1 1 d . . . . .
O1 O 0.3553(4) 0.1687(3) 0.6635(2) 0.0312(10) Uani 1 1 d . . . . .
O2 O 0.5893(4) 0.1777(3) 0.7936(2) 0.0346(10) Uani 1 1 d . . . . .
O3 O 0.6450(3) 0.2461(2) 0.6195(2) 0.0304(10) Uani 1 1 d D . . . .
O4 O 0.2586(4) 0.2532(3) 0.8034(2) 0.0368(11) Uani 1 1 d D . . . .
N1 N 0.3486(5) 0.3572(3) 0.6265(3) 0.0306(12) Uani 1 1 d . . . . .
N2 N 0.5098(5) 0.3626(3) 0.7531(3) 0.0294(12) Uani 1 1 d . . . . .
C1 C 0.7898(6) -0.0286(4) 0.9718(4) 0.0388(16) Uani 1 1 d . . . . .
H1A H 0.721014 -0.031324 1.019482 0.058 Uiso 1 1 calc GR . . . .
H1B H 0.880849 -0.010648 0.984378 0.058 Uiso 1 1 calc GR . . . .
H1C H 0.810096 -0.085582 0.956976 0.058 Uiso 1 1 calc GR . . . .
C2 C 0.5877(6) 0.0006(4) 0.8805(4) 0.0352(15) Uani 1 1 d . . . . .
H2A H 0.615007 -0.057580 0.869373 0.053 Uiso 1 1 calc GR . . . .
H2B H 0.546455 0.038412 0.832278 0.053 Uiso 1 1 calc GR . . . .
H2C H 0.514930 -0.001090 0.926362 0.053 Uiso 1 1 calc GR . . . .
C3 C 0.7241(6) 0.0354(4) 0.9017(4) 0.0319(15) Uani 1 1 d . . . . .
C4 C 0.8370(6) 0.0389(4) 0.8286(4) 0.0377(16) Uani 1 1 d . . . . .
H4A H 0.924243 0.060648 0.841677 0.057 Uiso 1 1 calc GR . . . .
H4B H 0.794631 0.077248 0.780986 0.057 Uiso 1 1 calc GR . . . .
H4C H 0.863675 -0.019036 0.816690 0.057 Uiso 1 1 calc GR . . . .
C5 C 0.6883(5) 0.1263(4) 0.9204(3) 0.0256(14) Uani 1 1 d . . . . .
C6 C 0.7190(6) 0.1441(4) 0.9941(3) 0.0306(15) Uani 1 1 d . . . . .
H6 H 0.754993 0.097150 1.034571 0.037 Uiso 1 1 calc R . . . .
C7 C 0.7008(6) 0.2262(4) 1.0130(3) 0.0290(15) Uani 1 1 d . . . . .
C8 C 0.6491(6) 0.2929(4) 0.9535(3) 0.0288(14) Uani 1 1 d . . . . .
H8 H 0.637706 0.349983 0.963533 0.035 Uiso 1 1 calc R . . . .
C9 C 0.6122(6) 0.2789(4) 0.8771(3) 0.0316(15) Uani 1 1 d . . . . .
C10 C 0.6256(5) 0.1960(4) 0.8622(3) 0.0274(15) Uani 1 1 d . . . . .
C11 C 0.6255(7) 0.1938(5) 1.1606(4) 0.0474(18) Uani 1 1 d . . . . .
H11A H 0.525791 0.220306 1.148931 0.071 Uiso 1 1 calc GR . . . .
H11B H 0.646803 0.200107 1.215054 0.071 Uiso 1 1 calc GR . . . .
H11C H 0.634659 0.132486 1.158117 0.071 Uiso 1 1 calc GR . . . .
C12 C 0.8885(6) 0.1955(5) 1.1177(4) 0.0458(18) Uani 1 1 d . . . . .
H12A H 0.896841 0.134157 1.115595 0.069 Uiso 1 1 calc GR . . . .
H12B H 0.908279 0.202047 1.172365 0.069 Uiso 1 1 calc GR . . . .
H12C H 0.959194 0.223153 1.077965 0.069 Uiso 1 1 calc GR . . . .
C13 C 0.7333(6) 0.2380(4) 1.0977(3) 0.0332(15) Uani 1 1 d . . . . .
C14 C 0.7248(8) 0.3306(4) 1.1050(4) 0.0507(19) Uani 1 1 d . . . . .
H14A H 0.795816 0.358809 1.065866 0.076 Uiso 1 1 calc GR . . . .
H14B H 0.746723 0.333983 1.160254 0.076 Uiso 1 1 calc GR . . . .
H14C H 0.626294 0.359561 1.093756 0.076 Uiso 1 1 calc GR . . . .
C15 C 0.5653(6) 0.3565(4) 0.8222(4) 0.0325(15) Uani 1 1 d . . . . .
H15 H 0.576163 0.409012 0.838175 0.039 Uiso 1 1 calc R . . . .
C16 C 0.4748(8) 0.4433(4) 0.6955(4) 0.055(2) Uani 1 1 d . . . . .
H16 H 0.557828 0.444346 0.653444 0.066 Uiso 1 1 calc R . . . .
C17 C 0.4724(6) 0.5258(4) 0.7265(4) 0.0368(16) Uani 1 1 d . . . . .
H17A H 0.398811 0.526808 0.772647 0.044 Uiso 1 1 calc R . . . .
H17B H 0.568952 0.527830 0.746781 0.044 Uiso 1 1 calc R . . . .
C18 C 0.4367(8) 0.6035(4) 0.6614(4) 0.058(2) Uani 1 1 d . . . . .
H18A H 0.418579 0.655034 0.686875 0.069 Uiso 1 1 calc R . . . .
H18B H 0.522826 0.610271 0.622796 0.069 Uiso 1 1 calc R . . . .
C19 C 0.3127(8) 0.6008(5) 0.6166(5) 0.063(2) Uani 1 1 d . . . . .
H19A H 0.307380 0.650219 0.570360 0.076 Uiso 1 1 calc R . . . .
H19B H 0.223339 0.608334 0.652327 0.076 Uiso 1 1 calc R . . . .
C20 C 0.3133(6) 0.5197(4) 0.5841(4) 0.0344(16) Uani 1 1 d . . . . .
H20A H 0.217478 0.519450 0.562145 0.041 Uiso 1 1 calc R . . . .
H20B H 0.389036 0.517933 0.539098 0.041 Uiso 1 1 calc R . . . .
C21 C 0.3433(7) 0.4417(4) 0.6495(4) 0.051(2) Uani 1 1 d . . . . .
H21 H 0.258488 0.444781 0.690154 0.061 Uiso 1 1 calc R . . . .
C22 C 0.4430(6) -0.0101(4) 0.6410(4) 0.0366(16) Uani 1 1 d . . . . .
H22A H 0.476188 0.030340 0.670204 0.055 Uiso 1 1 calc GR . . . .
H22B H 0.506998 -0.013976 0.592107 0.055 Uiso 1 1 calc GR . . . .
H22C H 0.446085 -0.067067 0.676304 0.055 Uiso 1 1 calc GR . . . .
C23 C 0.1854(6) 0.0228(4) 0.6933(3) 0.0377(16) Uani 1 1 d . . . . .
H23A H 0.189757 -0.035445 0.726124 0.056 Uiso 1 1 calc GR . . . .
H23B H 0.084949 0.042963 0.677886 0.056 Uiso 1 1 calc GR . . . .
H23C H 0.216811 0.061602 0.724943 0.056 Uiso 1 1 calc GR . . . .
C24 C 0.2397(6) -0.0462(4) 0.5754(4) 0.0381(16) Uani 1 1 d . . . . .
H24A H 0.301934 -0.049958 0.525857 0.057 Uiso 1 1 calc GR . . . .
H24B H 0.137761 -0.030239 0.561325 0.057 Uiso 1 1 calc GR . . . .
H24C H 0.249633 -0.102149 0.612508 0.057 Uiso 1 1 calc GR . . . .
C25 C 0.2861(6) 0.0216(4) 0.6166(3) 0.0272(14) Uani 1 1 d . . . . .
C26 C 0.2738(5) 0.1095(4) 0.5617(3) 0.0255(14) Uani 1 1 d . . . . .
C27 C 0.3067(5) 0.1822(4) 0.5896(3) 0.0245(14) Uani 1 1 d . . . . .
C28 C 0.2824(5) 0.2653(4) 0.5384(3) 0.0276(14) Uani 1 1 d . . . . .
C29 C 0.2354(5) 0.2715(4) 0.4601(3) 0.0272(14) Uani 1 1 d . . . . .
H29 H 0.217982 0.326815 0.426630 0.033 Uiso 1 1 calc R . . . .
C30 C 0.2137(6) 0.2014(4) 0.4300(3) 0.0267(14) Uani 1 1 d . . . . .
C31 C 0.2297(5) 0.1226(4) 0.4823(3) 0.0264(14) Uani 1 1 d . . . . .
H31 H 0.209214 0.073826 0.462796 0.032 Uiso 1 1 calc R . . . .
C32 C 0.1615(7) 0.1262(4) 0.3179(4) 0.0407(17) Uani 1 1 d . . . . .
H32A H 0.257032 0.091468 0.324548 0.061 Uiso 1 1 calc GR . . . .
H32B H 0.137152 0.135983 0.260893 0.061 Uiso 1 1 calc GR . . . .
H32C H 0.087142 0.095653 0.352323 0.061 Uiso 1 1 calc GR . . . .
C33 C 0.1664(6) 0.2117(4) 0.3425(3) 0.0299(15) Uani 1 1 d . . . . .
C34 C 0.0153(6) 0.2631(4) 0.3350(4) 0.0437(18) Uani 1 1 d . . . . .
H34A H -0.055958 0.230830 0.370265 0.066 Uiso 1 1 calc GR . . . .
H34B H -0.011878 0.273096 0.278437 0.066 Uiso 1 1 calc GR . . . .
H34C H 0.016659 0.318506 0.351349 0.066 Uiso 1 1 calc GR . . . .
C35 C 0.2767(7) 0.2603(5) 0.2845(4) 0.0465(18) Uani 1 1 d . . . . .
H35A H 0.273900 0.318278 0.295990 0.070 Uiso 1 1 calc GR . . . .
H35B H 0.251903 0.264315 0.228256 0.070 Uiso 1 1 calc GR . . . .
H35C H 0.374968 0.229322 0.292327 0.070 Uiso 1 1 calc GR . . . .
C36 C 0.2939(6) 0.3465(4) 0.5618(3) 0.0323(15) Uani 1 1 d . . . . .
H36 H 0.257207 0.397160 0.525701 0.039 Uiso 1 1 calc R . . . .
C37 C 0.7724(5) 0.2855(4) 0.6272(4) 0.0504(19) Uani 1 1 d D . . . .
H37A H 0.780770 0.289743 0.684514 0.060 Uiso 1 1 calc R . . . .
H37B H 0.766525 0.344089 0.593496 0.060 Uiso 1 1 calc R . . . .
C38 C 0.8983(6) 0.2308(5) 0.5994(5) 0.068(2) Uani 1 1 d D . . . .
H38A H 0.956859 0.201471 0.645947 0.081 Uiso 1 1 calc R . . . .
H38B H 0.961186 0.266012 0.559500 0.081 Uiso 1 1 calc R . . . .
C39 C 0.8435(6) 0.1670(4) 0.5616(4) 0.0488(19) Uani 1 1 d D . . . .
H39A H 0.860759 0.180700 0.501732 0.059 Uiso 1 1 calc R . . . .
H39B H 0.893262 0.108619 0.581952 0.059 Uiso 1 1 calc R . . . .
C40 C 0.6872(6) 0.1714(5) 0.5839(5) 0.061(2) Uani 1 1 d D . . . .
H40A H 0.631856 0.175495 0.535045 0.073 Uiso 1 1 calc R . . . .
H40B H 0.666122 0.118993 0.623250 0.073 Uiso 1 1 calc R . . . .
C41A C 0.2411(11) 0.1867(8) 0.8712(7) 0.049(4) Uani 0.495(8) 1 d D U P A 2
H41A H 0.306365 0.188734 0.914377 0.059 Uiso 0.495(8) 1 calc R . P A 2
H41B H 0.260302 0.129474 0.855727 0.059 Uiso 0.495(8) 1 calc R . P A 2
C42A C 0.0859(10) 0.2064(10) 0.8977(8) 0.049(4) Uani 0.495(8) 1 d D U P A 2
H42A H 0.043271 0.152787 0.921473 0.059 Uiso 0.495(8) 1 calc R . P A 2
H42B H 0.076196 0.243541 0.938984 0.059 Uiso 0.495(8) 1 calc R . P A 2
C43A C 0.012(2) 0.2516(15) 0.8239(11) 0.071(5) Uani 0.495(8) 1 d D U P A 2
H43A H -0.012513 0.210303 0.791843 0.085 Uiso 0.495(8) 1 calc R . P A 2
H43B H -0.078499 0.287843 0.837796 0.085 Uiso 0.495(8) 1 calc R . P A 2
C44A C 0.1213(11) 0.3045(11) 0.7794(10) 0.063(4) Uani 0.495(8) 1 d D U P A 2
H44A H 0.112552 0.313326 0.719979 0.076 Uiso 0.495(8) 1 calc R . P A 2
H44B H 0.111781 0.361224 0.795899 0.076 Uiso 0.495(8) 1 calc R . P A 2
F1 F -0.0054(4) 0.4153(3) 0.6232(3) 0.0810(15) Uani 1 1 d . . . . .
F2 F -0.1676(4) 0.4217(3) 0.7325(3) 0.0763(13) Uani 1 1 d . . . . .
F3 F -0.0149(5) 0.5222(3) 0.6938(4) 0.110(2) Uani 1 1 d . . . . .
F4 F -0.2021(5) 0.5152(3) 0.6146(3) 0.0907(16) Uani 1 1 d . . . . .
B1 B -0.0959(10) 0.4718(6) 0.6643(8) 0.077(3) Uani 1 1 d . . . . .
O5 O 0.114(3) 0.426(3) 1.102(3) 0.130(8) Uani 0.258(17) 1 d . U P B 1
C45 C 0.253(4) 0.460(3) 1.095(3) 0.141(8) Uani 0.258(17) 1 d G U P B 1
H45A H 0.313971 0.429058 1.140525 0.169 Uiso 0.258(17) 1 calc R . P B 1
H45B H 0.238438 0.521773 1.097022 0.169 Uiso 0.258(17) 1 calc R . P B 1
C46 C 0.327(4) 0.445(3) 1.013(3) 0.134(9) Uani 0.258(17) 1 d G U P B 1
H46A H 0.434676 0.436205 1.014971 0.161 Uiso 0.258(17) 1 calc R . P B 1
H46B H 0.297356 0.492783 0.968705 0.161 Uiso 0.258(17) 1 calc R . P B 1
C47 C 0.268(4) 0.361(3) 1.005(3) 0.146(9) Uani 0.258(17) 1 d G U P B 1
H47A H 0.270899 0.355688 0.947012 0.175 Uiso 0.258(17) 1 calc R . P B 1
H47B H 0.324091 0.309836 1.036102 0.175 Uiso 0.258(17) 1 calc R . P B 1
C48 C 0.111(3) 0.376(3) 1.040(3) 0.122(8) Uani 0.258(17) 1 d G U P B 1
H48C H 0.045525 0.406933 0.997609 0.146 Uiso 0.258(17) 1 calc R . P B 1
H48D H 0.075476 0.320052 1.064350 0.146 Uiso 0.258(17) 1 calc R . P B 1
O5A O 0.3206(11) 0.4718(11) 1.0676(9) 0.172(6) Uani 0.742(17) 1 d D U P B 2
C45A C 0.2809(18) 0.4098(14) 1.0236(14) 0.164(6) Uani 0.742(17) 1 d D U P B 2
H3 H 0.359683 0.360826 1.026793 0.197 Uiso 0.742(17) 1 calc R . P B 2
H4 H 0.272842 0.437134 0.965642 0.197 Uiso 0.742(17) 1 calc R . P B 2
C46A C 0.1430(18) 0.3770(12) 1.0550(14) 0.128(5) Uani 0.742(17) 1 d D U P B 2
H5 H 0.161583 0.318099 1.087626 0.154 Uiso 0.742(17) 1 calc R . P B 2
H7 H 0.082303 0.375354 1.009735 0.154 Uiso 0.742(17) 1 calc R . P B 2
C47A C 0.0692(18) 0.4367(13) 1.1060(16) 0.122(5) Uani 0.742(17) 1 d D U P B 2
H9 H 0.046648 0.405851 1.161876 0.146 Uiso 0.742(17) 1 calc R . P B 2
H10 H -0.022380 0.467357 1.082527 0.146 Uiso 0.742(17) 1 calc R . P B 2
C48A C 0.1795(14) 0.4983(11) 1.1055(9) 0.109(5) Uani 0.742(17) 1 d D U P B 2
H48A H 0.140793 0.555974 1.076042 0.130 Uiso 0.742(17) 1 calc R . P B 2
H48B H 0.192571 0.503024 1.162188 0.130 Uiso 0.742(17) 1 calc R . P B 2
C41 C 0.2379(10) 0.2757(9) 0.8824(6) 0.045(4) Uani 0.505(8) 1 d D U P A 1
H41C H 0.292156 0.324156 0.885101 0.054 Uiso 0.505(8) 1 calc R . P A 1
H41D H 0.270461 0.225935 0.925133 0.054 Uiso 0.505(8) 1 calc R . P A 1
C42 C 0.0784(11) 0.3007(12) 0.8918(9) 0.071(4) Uani 0.505(8) 1 d D U P A 1
H42C H 0.045065 0.291178 0.950014 0.085 Uiso 0.505(8) 1 calc R . P A 1
H42D H 0.052901 0.362327 0.867790 0.085 Uiso 0.505(8) 1 calc R . P A 1
C43 C 0.0098(17) 0.2464(15) 0.8489(11) 0.063(5) Uani 0.505(8) 1 d D U P A 1
H43C H -0.085818 0.275094 0.829290 0.076 Uiso 0.505(8) 1 calc R . P A 1
H43D H -0.003649 0.190118 0.884131 0.076 Uiso 0.505(8) 1 calc R . P A 1
C44 C 0.1173(9) 0.2364(9) 0.7806(8) 0.037(3) Uani 0.505(8) 1 d D U P A 1
H44C H 0.124822 0.177299 0.769629 0.044 Uiso 0.505(8) 1 calc R . P A 1
H44D H 0.086775 0.277559 0.730911 0.044 Uiso 0.505(8) 1 calc R . P A 1

loop_
_atom_site_aniso_label
_atom_site_aniso_U_11
_atom_site_aniso_U_22
_atom_site_aniso_U_33
_atom_site_aniso_U_23
_atom_site_aniso_U_13
_atom_site_aniso_U_12
In1 0.0217(2) 0.0376(3) 0.0342(3) -0.0188(2) -0.00154(17) -0.00594(19)
O1 0.032(2) 0.039(3) 0.028(2) -0.011(2) -0.0028(18) -0.015(2)
O2 0.032(2) 0.041(3) 0.036(2) -0.023(2) -0.0104(19) 0.003(2)
O3 0.017(2) 0.038(3) 0.041(2) -0.021(2) 0.0056(17) -0.0047(18)
O4 0.020(2) 0.056(3) 0.036(3) -0.019(2) 0.0020(18) 0.003(2)
N1 0.027(3) 0.032(3) 0.037(3) -0.021(3) -0.003(2) 0.003(2)
N2 0.029(3) 0.028(3) 0.035(3) -0.012(3) -0.008(2) -0.003(2)
C1 0.032(3) 0.035(4) 0.055(4) -0.021(4) -0.009(3) 0.000(3)
C2 0.036(3) 0.032(4) 0.043(4) -0.016(3) -0.003(3) -0.012(3)
C3 0.024(3) 0.035(4) 0.039(4) -0.016(3) -0.004(3) -0.002(3)
C4 0.031(3) 0.038(4) 0.050(4) -0.027(3) -0.001(3) 0.004(3)
C5 0.014(3) 0.033(4) 0.036(4) -0.022(3) 0.007(3) -0.004(3)
C6 0.020(3) 0.038(4) 0.036(4) -0.013(3) 0.003(3) -0.005(3)
C7 0.026(3) 0.031(4) 0.036(4) -0.017(3) 0.001(3) -0.011(3)
C8 0.027(3) 0.027(4) 0.037(4) -0.015(3) 0.001(3) -0.008(3)
C9 0.026(3) 0.043(4) 0.027(4) 0.004(3) -0.009(3) -0.020(3)
C10 0.012(3) 0.049(4) 0.025(3) -0.023(3) 0.002(2) 0.000(3)
C11 0.050(4) 0.059(5) 0.036(4) -0.018(4) 0.005(3) -0.007(4)
C12 0.042(4) 0.067(5) 0.036(4) -0.024(4) -0.008(3) -0.011(4)
C13 0.044(4) 0.036(4) 0.025(3) -0.013(3) -0.005(3) -0.008(3)
C14 0.079(5) 0.048(5) 0.034(4) -0.022(4) -0.012(4) -0.013(4)
C15 0.034(3) 0.033(4) 0.038(4) -0.022(3) 0.001(3) -0.013(3)
C16 0.070(5) 0.039(5) 0.066(5) -0.022(4) -0.025(4) -0.009(4)
C17 0.027(3) 0.038(4) 0.052(4) -0.024(4) -0.009(3) 0.000(3)
C18 0.075(5) 0.032(4) 0.073(5) -0.017(4) -0.026(4) -0.008(4)
C19 0.077(5) 0.038(5) 0.082(6) -0.023(4) -0.032(5) -0.002(4)
C20 0.031(3) 0.029(4) 0.046(4) -0.014(3) -0.013(3) 0.004(3)
C21 0.053(4) 0.039(5) 0.068(5) -0.030(4) -0.021(4) 0.003(4)
C22 0.038(4) 0.030(4) 0.040(4) 0.001(3) -0.001(3) -0.013(3)
C23 0.040(4) 0.042(4) 0.035(4) -0.014(3) 0.004(3) -0.013(3)
C24 0.042(4) 0.036(4) 0.038(4) -0.009(3) 0.002(3) -0.010(3)
C25 0.029(3) 0.029(4) 0.026(3) -0.011(3) 0.001(3) -0.008(3)
C26 0.015(3) 0.033(4) 0.031(3) -0.013(3) 0.003(2) -0.003(3)
C27 0.016(3) 0.037(4) 0.025(3) -0.018(3) 0.006(2) -0.008(3)
C28 0.017(3) 0.038(4) 0.033(4) -0.017(3) 0.004(3) -0.006(3)
C29 0.022(3) 0.032(4) 0.030(3) -0.015(3) -0.002(3) 0.000(3)
C30 0.020(3) 0.031(4) 0.030(3) -0.011(3) 0.000(2) 0.000(3)
C31 0.020(3) 0.030(4) 0.033(4) -0.016(3) 0.002(3) -0.005(3)
C32 0.052(4) 0.037(4) 0.038(4) -0.018(3) -0.020(3) 0.002(3)
C33 0.029(3) 0.030(4) 0.033(4) -0.013(3) -0.010(3) 0.002(3)
C34 0.037(4) 0.053(5) 0.048(4) -0.022(4) -0.015(3) -0.006(3)
C35 0.050(4) 0.064(5) 0.030(4) -0.015(4) -0.005(3) -0.013(4)
C36 0.029(3) 0.036(4) 0.035(4) -0.015(3) -0.007(3) 0.003(3)
C37 0.029(4) 0.052(5) 0.080(5) -0.036(4) 0.015(3) -0.017(3)
C38 0.028(4) 0.067(6) 0.124(7) -0.058(5) 0.010(4) -0.011(4)
C39 0.028(4) 0.059(5) 0.069(5) -0.036(4) 0.003(3) -0.007(3)
C40 0.042(4) 0.074(6) 0.086(6) -0.068(5) 0.012(4) -0.010(4)
C41A 0.030(6) 0.065(10) 0.044(8) 0.002(8) 0.005(6) 0.002(6)
C42A 0.022(6) 0.061(9) 0.058(7) 0.000(7) 0.005(5) -0.003(6)
C43A 0.035(9) 0.090(12) 0.082(10) 0.003(9) -0.014(8) -0.008(8)
C44A 0.030(8) 0.078(11) 0.069(9) 0.004(8) 0.004(6) 0.007(8)
F1 0.038(2) 0.056(3) 0.157(5) -0.043(3) 0.010(3) -0.006(2)
F2 0.056(3) 0.067(3) 0.116(4) -0.035(3) -0.004(3) -0.016(2)
F3 0.058(3) 0.079(4) 0.218(6) -0.081(4) 0.026(3) -0.035(3)
F4 0.044(3) 0.076(4) 0.136(4) 0.008(3) 0.003(3) 0.005(3)
B1 0.035(5) 0.043(6) 0.161(11) -0.036(7) 0.002(7) -0.010(5)
O5 0.064(13) 0.138(16) 0.186(15) -0.013(13) -0.017(13) -0.030(13)
C45 0.077(15) 0.173(17) 0.192(16) -0.049(14) -0.015(15) -0.053(13)
C46 0.056(14) 0.152(19) 0.221(18) -0.074(17) 0.001(15) -0.055(14)
C47 0.061(14) 0.147(19) 0.25(2) -0.065(16) -0.001(15) -0.056(14)
C48 0.038(12) 0.123(17) 0.212(18) -0.024(14) -0.035(13) -0.039(12)
O5A 0.070(6) 0.262(14) 0.208(13) -0.073(9) -0.023(7) -0.051(8)
C45A 0.079(9) 0.166(15) 0.259(14) -0.090(10) -0.001(10) 0.008(9)
C46A 0.095(10) 0.102(10) 0.197(14) -0.036(9) -0.043(9) -0.009(8)
C47A 0.070(9) 0.112(11) 0.183(12) -0.011(9) -0.036(9) -0.023(8)
C48A 0.078(8) 0.134(12) 0.118(10) -0.003(8) -0.006(8) -0.059(8)
C41 0.037(6) 0.061(10) 0.040(8) -0.009(7) 0.004(6) -0.016(6)
C42 0.043(6) 0.110(11) 0.070(9) -0.053(8) 0.008(6) 0.001(7)
C43 0.019(7) 0.085(11) 0.092(11) -0.037(9) 0.020(7) -0.015(8)
C44 0.019(6) 0.035(8) 0.068(8) -0.030(7) 0.008(5) -0.017(6)

loop_
_atom_type_symbol
_atom_type_description
_atom_type_scat_dispersion_real
_atom_type_scat_dispersion_imag
_atom_type_scat_source
C C 0.0033 0.0016 'International Tables Vol C Tables 4.2.6.8 and 6.1.1.4'
H H 0.0000 0.0000 'International Tables Vol C Tables 4.2.6.8 and 6.1.1.4'
B B 0.0013 0.0007 'International Tables Vol C Tables 4.2.6.8 and 6.1.1.4'
F F 0.0171 0.0103 'International Tables Vol C Tables 4.2.6.8 and 6.1.1.4'
In In -0.7276 1.3100 'International Tables Vol C Tables 4.2.6.8 and 6.1.1.4'
N N 0.0061 0.0033 'International Tables Vol C Tables 4.2.6.8 and 6.1.1.4'
O O 0.0106 0.0060 'International Tables Vol C Tables 4.2.6.8 and 6.1.1.4'

loop_
_geom_angle_atom_site_label_1
_geom_angle_atom_site_label_2
_geom_angle_atom_site_label_3
_geom_angle
O1 In1 O3 91.06(13)
O1 In1 O4 86.54(14)
O1 In1 N1 89.33(16)
O1 In1 N2 166.21(16)
O2 In1 O1 105.28(15)
O2 In1 O3 86.00(14)
O2 In1 O4 93.52(15)
O2 In1 N1 164.21(16)
O2 In1 N2 87.55(16)
O4 In1 O3 177.34(14)
N1 In1 O3 87.83(16)
N1 In1 O4 93.29(16)
N1 In1 N2 78.51(17)
N2 In1 O3 94.92(15)
N2 In1 O4 87.67(16)
C27 O1 In1 126.4(4)
C10 O2 In1 126.9(4)
C37 O3 In1 120.2(3)
C40 O3 In1 121.5(3)
C40 O3 C37 109.5(4)
C41A O4 In1 124.0(5)
C41A O4 C44A 112.9(8)
C44A O4 In1 119.3(6)
C41 O4 In1 132.4(5)
C41 O4 C44 107.9(7)
C44 O4 In1 119.4(5)
C21 N1 In1 113.7(4)
C36 N1 In1 123.0(4)
C36 N1 C21 123.3(5)
C15 N2 In1 122.6(4)
C15 N2 C16 124.8(5)
C16 N2 In1 112.6(3)
C1 C3 C2 107.2(5)
C1 C3 C4 107.7(5)
C1 C3 C5 112.6(5)
C2 C3 C4 109.0(4)
C5 C3 C2 112.0(4)
C5 C3 C4 108.2(5)
C6 C5 C3 121.3(5)
C6 C5 C10 117.3(5)
C10 C5 C3 121.3(5)
C5 C6 C7 124.6(6)
C6 C7 C13 120.1(6)
C8 C7 C6 116.6(5)
C8 C7 C13 123.3(5)
C7 C8 C9 121.7(5)
C8 C9 C15 113.4(6)
C10 C9 C8 119.8(5)
C10 C9 C15 126.7(5)
O2 C10 C5 117.0(5)
O2 C10 C9 123.3(6)
C9 C10 C5 119.6(5)
C7 C13 C12 109.6(5)
C11 C13 C7 109.0(5)
C11 C13 C12 108.3(5)
C14 C13 C7 113.3(5)
C14 C13 C11 109.2(5)
C14 C13 C12 107.2(5)
N2 C15 C9 126.6(5)
N2 C16 C17 117.1(5)
N2 C16 C21 111.9(6)
C17 C16 C21 113.1(6)
C18 C17 C16 111.7(5)
C19 C18 C17 114.9(6)
C18 C19 C20 115.2(6)
C21 C20 C19 110.9(5)
N1 C21 C16 109.8(5)
N1 C21 C20 117.1(5)
C20 C21 C16 113.3(6)
C23 C25 C22 109.3(5)
C24 C25 C22 106.5(5)
C24 C25 C23 106.2(5)
C26 C25 C22 112.1(5)
C26 C25 C23 110.7(5)
C26 C25 C24 111.7(4)
C27 C26 C25 120.7(5)
C31 C26 C25 122.1(5)
C31 C26 C27 117.2(5)
O1 C27 C26 117.0(5)
O1 C27 C28 123.9(5)
C26 C27 C28 119.1(5)
C27 C28 C36 125.6(5)
C29 C28 C27 118.9(5)
C29 C28 C36 115.5(6)
C30 C29 C28 122.8(6)
C29 C30 C31 117.1(5)
C29 C30 C33 120.6(5)
C31 C30 C33 122.3(5)
C30 C31 C26 124.6(5)
C32 C33 C30 112.6(5)
C32 C33 C34 108.6(4)
C32 C33 C35 108.4(5)
C34 C33 C30 109.5(5)
C34 C33 C35 109.5(5)
C35 C33 C30 108.2(4)
N1 C36 C28 126.8(6)
O3 C37 C38 106.9(4)
C37 C38 C39 107.9(5)
C40 C39 C38 106.2(5)
O3 C40 C39 108.0(4)
O4 C41A C42A 102.3(8)
C43A C42A C41A 105.9(12)
C44A C43A C42A 102.9(12)
O4 C44A C43A 102.8(12)
F1 B1 F2 108.0(7)
F3 B1 F1 110.1(7)
F3 B1 F2 107.4(9)
F3 B1 F4 115.2(8)
F4 B1 F1 108.9(9)
F4 B1 F2 107.0(6)
C45 O5 C48 109.5
O5 C45 C46 106.4
C45 C46 C47 101.5
C48 C47 C46 101.5
O5 C48 C47 106.4
C45A O5A C48A 100.4(11)
O5A C45A C46A 113.1(13)
C45A C46A C47A 106.1(13)
C46A C47A C48A 103.4(12)
O5A C48A C47A 113.1(12)
O4 C41 C42 103.8(8)
C43 C42 C41 106.4(11)
C42 C43 C44 102.0(10)
O4 C44 C43 107.8(9)

loop_
_geom_bond_atom_site_label_1
_geom_bond_atom_site_label_2
_geom_bond_distance
In1 O1 2.042(3)
In1 O2 2.037(4)
In1 O3 2.272(3)
In1 O4 2.267(4)
In1 N1 2.146(5)
In1 N2 2.155(4)
O1 C27 1.324(6)
O2 C10 1.323(6)
O3 C37 1.438(5)
O3 C40 1.434(5)
O4 C41A 1.409(7)
O4 C44A 1.456(7)
O4 C41 1.435(7)
O4 C44 1.467(7)
N1 C21 1.471(7)
N1 C36 1.287(6)
N2 C15 1.290(7)
N2 C16 1.464(8)
C1 C3 1.507(8)
C2 C3 1.542(7)
C3 C4 1.543(8)
C3 C5 1.534(8)
C5 C6 1.385(7)
C5 C10 1.421(8)
C6 C7 1.396(8)
C7 C8 1.371(8)
C7 C13 1.532(7)
C8 C9 1.423(7)
C9 C10 1.385(8)
C9 C15 1.428(8)
C11 C13 1.528(8)
C12 C13 1.537(8)
C13 C14 1.500(8)
C16 C17 1.509(8)
C16 C21 1.502(8)
C17 C18 1.501(9)
C18 C19 1.435(8)
C19 C20 1.503(8)
C20 C21 1.500(9)
C22 C25 1.533(7)
C23 C25 1.530(8)
C24 C25 1.521(7)
C25 C26 1.514(8)
C26 C27 1.416(7)
C26 C31 1.396(7)
C27 C28 1.431(8)
C28 C29 1.401(7)
C28 C36 1.448(8)
C29 C30 1.362(7)
C30 C31 1.381(8)
C30 C33 1.541(7)
C32 C33 1.511(8)
C33 C34 1.524(8)
C33 C35 1.532(8)
C37 C38 1.461(6)
C38 C39 1.468(6)
C39 C40 1.461(6)
C41A C42A 1.479(8)
C42A C43A 1.476(8)
C43A C44A 1.469(8)
F1 B1 1.393(10)
F2 B1 1.432(12)
F3 B1 1.358(10)
F4 B1 1.366(11)
O5 C45 1.4431
O5 C48 1.4433
C45 C46 1.5348
C46 C47 1.5386
C47 C48 1.5350
O5A C45A 1.449(8)
O5A C48A 1.453(8)
C45A C46A 1.465(8)
C46A C47A 1.471(8)
C47A C48A 1.511(9)
C41 C42 1.481(8)
C42 C43 1.468(8)
C43 C44 1.475(8)
